data_7046638
loop_
_publ_author_name
'Greiser, Julia'
'K\"uhnel, Christian'
'G\"orls, Helmar'
'Weigand, Wolfgang'
'Freesmeyer, Martin'

_publ_section_title
;
 N,1,4-Tri(4-alkoxy-2-hydroxybenzyl)-DAZA: efficient one-pot synthesis and
 labelling with <sup>68</sup>Ga for PET liver imaging in ovo.
;
_journal_issue 27
_journal_name_full 'Dalton transactions (Cambridge, England : 2003)'
_journal_page_first 9000
_journal_page_last 9007
_journal_paper_doi 10.1039/c8dt01038b
_journal_volume 47
_journal_year 2018
_chemical_formula_moiety 'C32 H43 N3 O6'
_chemical_formula_sum 'C32 H43 N3 O6'
_chemical_formula_weight 565.69
_space_group_IT_number 2
_space_group_name_Hall '-P 1'
_space_group_name_H-M_alt 'P -1'
_symmetry_cell_setting triclinic
_symmetry_space_group_name_Hall '-P 1'
_symmetry_space_group_name_H-M 'P -1'
_atom_sites_solution_hydrogens difmap
_atom_sites_solution_primary direct
_atom_sites_solution_secondary difmap
_audit_creation_method SHELXL-97
_audit_update_record
;
2018-01-29 deposited with the CCDC.
2018-06-12 downloaded from the CCDC.
;
_cell_angle_alpha 77.175(2)
_cell_angle_beta 87.679(2)
_cell_angle_gamma 79.603(1)
_cell_formula_units_Z 2
_cell_length_a 7.2228(2)
_cell_length_b 11.9597(3)
_cell_length_c 17.8857(4)
_cell_measurement_reflns_used 9072
_cell_measurement_temperature 133(2)
_cell_measurement_theta_max 27.44
_cell_measurement_theta_min 2.61
_cell_volume 1481.73(7)
_computing_cell_refinement DENZO
_computing_data_collection COLLECT
_computing_data_reduction DENZO
_computing_molecular_graphics SHELXTL/PC
_computing_publication_material SHELXL-97
_computing_structure_refinement 'SHELXL-97 (Sheldrick, 2008)'
_computing_structure_solution 'SHELXS-97 (Sheldrick, 2008)'
_diffrn_ambient_temperature 133(2)
_diffrn_measured_fraction_theta_full 0.970
_diffrn_measured_fraction_theta_max 0.970
_diffrn_measurement_device_type KappaCCD
_diffrn_measurement_method 'phi- + omega-scan'
_diffrn_radiation_monochromator graphite
_diffrn_radiation_source 'fine-focus sealed tube'
_diffrn_radiation_type MoK\a
_diffrn_radiation_wavelength 0.71073
_diffrn_reflns_av_R_equivalents 0.0308
_diffrn_reflns_av_sigmaI/netI 0.0453
_diffrn_reflns_limit_h_max 9
_diffrn_reflns_limit_h_min -6
_diffrn_reflns_limit_k_max 15
_diffrn_reflns_limit_k_min -14
_diffrn_reflns_limit_l_max 23
_diffrn_reflns_limit_l_min -22
_diffrn_reflns_number 9072
_diffrn_reflns_theta_full 27.44
_diffrn_reflns_theta_max 27.44
_diffrn_reflns_theta_min 2.61
_exptl_absorpt_coefficient_mu 0.088
_exptl_absorpt_correction_T_max 0.7456
_exptl_absorpt_correction_T_min 0.4405
_exptl_absorpt_correction_type multi-scan
_exptl_absorpt_process_details 'SADABS, Bruker-AXS, 2002'
_exptl_crystal_colour colourless
_exptl_crystal_density_diffrn 1.268
_exptl_crystal_density_method 'not measured'
_exptl_crystal_description prism
_exptl_crystal_F_000 608
_exptl_crystal_size_max 0.122
_exptl_crystal_size_mid 0.102
_exptl_crystal_size_min 0.088
_refine_diff_density_max 0.303
_refine_diff_density_min -0.251
_refine_diff_density_rms 0.057
_refine_ls_extinction_method none
_refine_ls_goodness_of_fit_ref 1.130
_refine_ls_hydrogen_treatment refall
_refine_ls_matrix_type full
_refine_ls_number_parameters 542
_refine_ls_number_reflns 6573
_refine_ls_number_restraints 0
_refine_ls_restrained_S_all 1.130
_refine_ls_R_factor_all 0.0850
_refine_ls_R_factor_gt 0.0660
_refine_ls_shift/su_max 0.000
_refine_ls_shift/su_mean 0.000
_refine_ls_structure_factor_coef Fsqd
_refine_ls_weighting_details 'calc w=1/[\s^2^(Fo^2^)+(0.0000P)^2^+2.0804P] where P=(Fo^2^+2Fc^2^)/3'
_refine_ls_weighting_scheme calc
_refine_ls_wR_factor_gt 0.1220
_refine_ls_wR_factor_ref 0.1338
_reflns_number_gt 5403
_reflns_number_total 6573
_reflns_threshold_expression >2sigma(I)
_cod_data_source_file c8dt01038b3.cif
_cod_data_source_block FO6218
_cod_depositor_comments 'Adding full bibliography for 7046637--7046639.cif.'
_cod_original_cell_volume 1481.73(6)
_cod_database_code 7046638

loop_
_symmetry_equiv_pos_as_xyz
'x, y, z'
'-x, -y, -z'

loop_
_atom_site_label
_atom_site_type_symbol
_atom_site_fract_x
_atom_site_fract_y
_atom_site_fract_z
_atom_site_U_iso_or_equiv
_atom_site_adp_type
_atom_site_occupancy
_atom_site_symmetry_multiplicity
_atom_site_calc_flag
O1 O 0.7888(2) 0.53242(14) 0.67736(9) 0.0238(3) Uani 1 1 d
O2 O 0.5497(2) 0.63695(14) 0.91186(9) 0.0250(4) Uani 1 1 d
O3 O 1.0290(3) 0.11749(16) 0.41058(9) 0.0338(4) Uani 1 1 d
H1O3 H 0.952(5) 0.153(3) 0.4401(18) 0.048(9) Uiso 1 1 d
O4 O 1.0290(2) 0.10069(14) 0.14429(9) 0.0259(4) Uani 1 1 d
O5 O 0.1953(2) 0.34698(15) 0.61288(9) 0.0261(4) Uani 1 1 d
H105 H 0.269(5) 0.317(3) 0.5801(19) 0.054(10) Uiso 1 1 d
O6 O 0.1526(2) 0.24624(15) 0.88822(9) 0.0263(4) Uani 1 1 d
N1 N 0.7499(3) 0.28735(17) 0.44686(10) 0.0222(4) Uani 1 1 d
N2 N 0.4618(3) 0.19027(17) 0.56000(10) 0.0217(4) Uani 1 1 d
N3 N 0.6523(3) 0.35681(17) 0.63945(10) 0.0213(4) Uani 1 1 d
H1N3 H 0.524(4) 0.381(2) 0.6276(15) 0.029(7) Uiso 1 1 d
C1 C 0.7349(3) 0.2781(2) 0.58954(12) 0.0213(5) Uani 1 1 d
H1 H 0.870(4) 0.251(2) 0.6058(15) 0.028(7) Uiso 1 1 d
C2 C 0.7311(4) 0.3532(2) 0.50786(13) 0.0272(5) Uani 1 1 d
H2B H 0.832(4) 0.396(2) 0.5041(14) 0.027(7) Uiso 1 1 d
H2A H 0.606(4) 0.413(3) 0.5007(16) 0.040(8) Uiso 1 1 d
C3 C 0.5636(3) 0.2680(2) 0.42599(13) 0.0265(5) Uani 1 1 d
H3B H 0.476(4) 0.343(2) 0.4186(15) 0.033(7) Uiso 1 1 d
H3A H 0.575(4) 0.246(2) 0.3750(16) 0.032(7) Uiso 1 1 d
C4 C 0.4863(4) 0.1714(2) 0.48107(13) 0.0261(5) Uani 1 1 d
H4B H 0.569(4) 0.094(2) 0.4814(15) 0.031(7) Uiso 1 1 d
H4A H 0.357(4) 0.171(2) 0.4592(16) 0.039(8) Uiso 1 1 d
C5 C 0.6477(3) 0.1692(2) 0.59749(13) 0.0211(4) Uani 1 1 d
H5B H 0.636(3) 0.135(2) 0.6540(14) 0.022(6) Uiso 1 1 d
H5A H 0.734(4) 0.110(2) 0.5777(16) 0.035(8) Uiso 1 1 d
C6 C 0.6729(3) 0.3076(2) 0.72239(12) 0.0212(4) Uani 1 1 d
H6B H 0.807(3) 0.271(2) 0.7303(13) 0.016(6) Uiso 1 1 d
H6A H 0.588(4) 0.247(2) 0.7415(14) 0.024(6) Uiso 1 1 d
C7 C 0.6306(3) 0.40081(19) 0.76848(12) 0.0190(4) Uani 1 1 d
C8 C 0.5426(3) 0.3790(2) 0.83996(12) 0.0205(4) Uani 1 1 d
H8 H 0.496(4) 0.306(2) 0.8563(15) 0.028(7) Uiso 1 1 d
C9 C 0.5189(3) 0.4581(2) 0.88711(12) 0.0211(4) Uani 1 1 d
H9 H 0.457(4) 0.441(2) 0.9385(15) 0.027(7) Uiso 1 1 d
C10 C 0.5820(3) 0.56348(19) 0.86214(12) 0.0205(4) Uani 1 1 d
C11 C 0.6692(3) 0.5891(2) 0.79093(12) 0.0205(4) Uani 1 1 d
H11 H 0.720(4) 0.658(2) 0.7735(14) 0.025(7) Uiso 1 1 d
C12 C 0.6947(3) 0.5069(2) 0.74511(12) 0.0200(4) Uani 1 1 d
C13 C 0.5767(4) 0.7550(2) 0.88477(13) 0.0243(5) Uani 1 1 d
H13B H 0.714(4) 0.755(2) 0.8764(14) 0.025(7) Uiso 1 1 d
H13A H 0.512(4) 0.789(2) 0.8349(15) 0.025(7) Uiso 1 1 d
C14 C 0.5012(4) 0.8191(2) 0.94609(15) 0.0295(5) Uani 1 1 d
H14C H 0.367(4) 0.814(2) 0.9535(16) 0.038(8) Uiso 1 1 d
H14B H 0.520(4) 0.902(3) 0.9309(16) 0.040(8) Uiso 1 1 d
H14A H 0.563(4) 0.784(3) 0.9958(18) 0.047(9) Uiso 1 1 d
C15 C 0.8348(4) 0.3540(2) 0.37778(13) 0.0258(5) Uani 1 1 d
H15B H 0.954(4) 0.374(2) 0.3961(14) 0.023(6) Uiso 1 1 d
H15A H 0.747(4) 0.428(2) 0.3562(14) 0.022(6) Uiso 1 1 d
C16 C 0.8821(3) 0.2841(2) 0.31716(12) 0.0216(5) Uani 1 1 d
C17 C 0.8326(3) 0.3307(2) 0.24069(13) 0.0223(5) Uani 1 1 d
H17 H 0.760(4) 0.408(2) 0.2278(14) 0.026(7) Uiso 1 1 d
C18 C 0.8823(3) 0.2691(2) 0.18364(12) 0.0224(5) Uani 1 1 d
H18 H 0.849(4) 0.303(2) 0.1304(15) 0.025(7) Uiso 1 1 d
C19 C 0.9850(3) 0.1568(2) 0.20362(12) 0.0220(5) Uani 1 1 d
C20 C 1.0358(3) 0.1068(2) 0.27969(13) 0.0250(5) Uani 1 1 d
H20 H 1.097(4) 0.029(2) 0.2941(14) 0.024(6) Uiso 1 1 d
C21 C 0.9818(3) 0.1706(2) 0.33577(12) 0.0235(5) Uani 1 1 d
C22 C 1.1532(4) -0.0086(2) 0.16013(14) 0.0283(5) Uani 1 1 d
H22B H 1.097(4) -0.065(2) 0.2017(15) 0.025(7) Uiso 1 1 d
H22A H 1.274(4) 0.001(2) 0.1824(16) 0.034(7) Uiso 1 1 d
C23 C 1.1808(4) -0.0509(3) 0.08575(16) 0.0358(6) Uani 1 1 d
H23C H 1.059(4) -0.067(3) 0.0693(17) 0.042(8) Uiso 1 1 d
H23B H 1.225(5) 0.013(3) 0.0426(19) 0.057(10) Uiso 1 1 d
H23A H 1.277(5) -0.120(3) 0.0934(19) 0.056(10) Uiso 1 1 d
C24 C 0.3398(4) 0.1127(2) 0.60558(14) 0.0275(5) Uani 1 1 d
H24B H 0.404(4) 0.028(2) 0.6162(15) 0.032(7) Uiso 1 1 d
H24A H 0.223(4) 0.122(2) 0.5734(15) 0.031(7) Uiso 1 1 d
C25 C 0.2878(3) 0.1481(2) 0.68046(13) 0.0224(5) Uani 1 1 d
C26 C 0.3133(4) 0.0695(2) 0.75095(14) 0.0279(5) Uani 1 1 d
H26 H 0.365(4) -0.013(3) 0.7521(16) 0.038(8) Uiso 1 1 d
C27 C 0.2670(3) 0.1043(2) 0.81936(14) 0.0279(5) Uani 1 1 d
H27 H 0.281(4) 0.050(2) 0.8694(16) 0.036(8) Uiso 1 1 d
C28 C 0.1922(3) 0.2207(2) 0.81799(12) 0.0224(5) Uani 1 1 d
C29 C 0.1666(3) 0.3021(2) 0.74843(12) 0.0203(4) Uani 1 1 d
H29 H 0.122(4) 0.380(2) 0.7475(14) 0.026(7) Uiso 1 1 d
C30 C 0.2163(3) 0.2649(2) 0.68071(12) 0.0206(4) Uani 1 1 d
C31 C 0.0440(3) 0.3586(2) 0.89111(13) 0.0247(5) Uani 1 1 d
H31B H -0.070(4) 0.375(2) 0.8590(14) 0.022(6) Uiso 1 1 d
H31A H 0.120(4) 0.422(2) 0.8706(14) 0.024(6) Uiso 1 1 d
C32 C -0.0097(4) 0.3549(3) 0.97383(15) 0.0357(6) Uani 1 1 d
H32C H -0.092(4) 0.426(3) 0.9768(17) 0.043(8) Uiso 1 1 d
H32B H 0.104(5) 0.348(3) 1.0052(18) 0.050(9) Uiso 1 1 d
H32A H -0.070(5) 0.284(3) 0.9951(19) 0.060(10) Uiso 1 1 d
H1O1 H 0.760(5) 0.480(3) 0.6515(19) 0.053(10) Uiso 1 1 d

loop_
_atom_site_aniso_label
_atom_site_aniso_U_11
_atom_site_aniso_U_22
_atom_site_aniso_U_33
_atom_site_aniso_U_23
_atom_site_aniso_U_13
_atom_site_aniso_U_12
O1 0.0288(9) 0.0266(9) 0.0194(7) -0.0078(7) 0.0068(6) -0.0116(7)
O2 0.0358(9) 0.0215(8) 0.0195(7) -0.0070(6) 0.0046(7) -0.0077(7)
O3 0.0409(11) 0.0376(10) 0.0165(8) -0.0058(7) -0.0017(7) 0.0098(8)
O4 0.0327(9) 0.0256(9) 0.0203(8) -0.0096(7) 0.0022(7) -0.0024(7)
O5 0.0295(9) 0.0281(9) 0.0189(8) -0.0033(7) 0.0023(7) -0.0034(7)
O6 0.0284(9) 0.0306(9) 0.0186(8) -0.0040(7) 0.0022(7) -0.0042(7)
N1 0.0266(10) 0.0247(10) 0.0178(9) -0.0082(8) 0.0044(8) -0.0073(8)
N2 0.0231(10) 0.0266(10) 0.0189(9) -0.0081(8) 0.0046(7) -0.0104(8)
N3 0.0235(10) 0.0242(10) 0.0177(9) -0.0083(7) 0.0009(7) -0.0040(8)
C1 0.0217(11) 0.0253(12) 0.0199(10) -0.0098(9) 0.0032(9) -0.0061(9)
C2 0.0418(15) 0.0242(12) 0.0200(11) -0.0095(9) 0.0077(10) -0.0129(11)
C3 0.0252(12) 0.0346(14) 0.0193(11) -0.0066(10) -0.0004(9) -0.0034(10)
C4 0.0269(12) 0.0344(14) 0.0225(11) -0.0134(10) 0.0026(9) -0.0109(10)
C5 0.0222(11) 0.0209(11) 0.0216(11) -0.0077(9) 0.0014(9) -0.0036(9)
C6 0.0216(11) 0.0236(11) 0.0202(10) -0.0070(9) -0.0005(9) -0.0054(9)
C7 0.0159(10) 0.0235(11) 0.0178(10) -0.0047(8) -0.0018(8) -0.0036(8)
C8 0.0206(11) 0.0223(11) 0.0198(10) -0.0040(9) -0.0011(8) -0.0073(9)
C9 0.0207(11) 0.0260(12) 0.0167(10) -0.0040(9) 0.0017(8) -0.0058(9)
C10 0.0207(11) 0.0225(11) 0.0186(10) -0.0060(8) -0.0021(8) -0.0022(9)
C11 0.0214(11) 0.0213(11) 0.0200(10) -0.0044(9) 0.0001(9) -0.0069(9)
C12 0.0184(10) 0.0267(12) 0.0153(9) -0.0039(8) -0.0007(8) -0.0056(9)
C13 0.0279(12) 0.0215(12) 0.0236(11) -0.0038(9) 0.0014(10) -0.0066(9)
C14 0.0358(14) 0.0230(13) 0.0326(13) -0.0117(10) 0.0039(11) -0.0065(11)
C15 0.0349(13) 0.0232(12) 0.0213(11) -0.0075(9) 0.0073(10) -0.0087(10)
C16 0.0221(11) 0.0249(12) 0.0200(10) -0.0080(9) 0.0042(9) -0.0072(9)
C17 0.0244(11) 0.0203(11) 0.0215(11) -0.0033(9) 0.0028(9) -0.0042(9)
C18 0.0246(11) 0.0259(12) 0.0166(10) -0.0033(9) 0.0020(9) -0.0061(9)
C19 0.0235(11) 0.0264(12) 0.0185(10) -0.0084(9) 0.0045(9) -0.0074(9)
C20 0.0283(12) 0.0218(12) 0.0228(11) -0.0053(9) 0.0009(9) 0.0016(10)
C21 0.0239(11) 0.0274(12) 0.0182(10) -0.0044(9) 0.0009(9) -0.0029(9)
C22 0.0297(13) 0.0263(13) 0.0299(12) -0.0117(10) 0.0026(10) -0.0015(10)
C23 0.0354(15) 0.0398(16) 0.0355(14) -0.0203(12) 0.0038(12) -0.0008(13)
C24 0.0319(13) 0.0281(13) 0.0290(12) -0.0133(10) 0.0073(10) -0.0153(11)
C25 0.0211(11) 0.0235(11) 0.0258(11) -0.0094(9) 0.0054(9) -0.0086(9)
C26 0.0305(13) 0.0204(12) 0.0326(13) -0.0039(10) 0.0067(10) -0.0077(10)
C27 0.0278(12) 0.0266(12) 0.0261(12) 0.0002(10) 0.0049(10) -0.0047(10)
C28 0.0201(11) 0.0282(12) 0.0198(10) -0.0052(9) 0.0022(9) -0.0074(9)
C29 0.0170(10) 0.0215(11) 0.0230(11) -0.0057(9) 0.0009(8) -0.0043(9)
C30 0.0155(10) 0.0271(12) 0.0197(10) -0.0042(9) 0.0003(8) -0.0064(9)
C31 0.0213(11) 0.0332(13) 0.0202(11) -0.0083(9) 0.0002(9) -0.0036(10)
C32 0.0374(15) 0.0468(17) 0.0224(12) -0.0122(12) 0.0010(11) -0.0007(13)

loop_
_atom_type_symbol
_atom_type_description
_atom_type_scat_dispersion_real
_atom_type_scat_dispersion_imag
_atom_type_scat_source
C C 0.0033 0.0016 'International Tables Vol C Tables 4.2.6.8 and 6.1.1.4'
H H 0.0000 0.0000 'International Tables Vol C Tables 4.2.6.8 and 6.1.1.4'
N N 0.0061 0.0033 'International Tables Vol C Tables 4.2.6.8 and 6.1.1.4'
O O 0.0106 0.0060 'International Tables Vol C Tables 4.2.6.8 and 6.1.1.4'

loop_
_geom_angle_atom_site_label_1
_geom_angle_atom_site_label_2
_geom_angle_atom_site_label_3
_geom_angle
C12 O1 H1O1 103(2)
C10 O2 C13 118.33(17)
C21 O3 H1O3 108(2)
C19 O4 C22 117.69(18)
C30 O5 H105 106(2)
C28 O6 C31 118.09(17)
C2 N1 C3 110.74(19)
C2 N1 C15 109.37(18)
C3 N1 C15 108.86(18)
C4 N2 C5 109.82(18)
C4 N2 C24 110.97(17)
C5 N2 C24 109.99(18)
C1 N3 C6 115.50(18)
C1 N3 H1N3 108.5(16)
C6 N3 H1N3 109.1(16)
N3 C1 C5 114.93(18)
N3 C1 C2 106.41(18)
C5 C1 C2 114.45(18)
N3 C1 H1 105.6(15)
C5 C1 H1 107.0(15)
C2 C1 H1 108.0(15)
N1 C2 C1 114.68(19)
N1 C2 H2B 109.5(15)
C1 C2 H2B 107.1(16)
N1 C2 H2A 109.4(16)
C1 C2 H2A 108.2(16)
H2B C2 H2A 108(2)
N1 C3 C4 115.14(19)
N1 C3 H3B 108.0(16)
C4 C3 H3B 112.1(16)
N1 C3 H3A 108.4(16)
C4 C3 H3A 106.6(16)
H3B C3 H3A 106(2)
N2 C4 C3 113.45(19)
N2 C4 H4B 110.0(15)
C3 C4 H4B 110.5(15)
N2 C4 H4A 109.2(16)
C3 C4 H4A 105.2(16)
H4B C4 H4A 108(2)
N2 C5 C1 114.10(19)
N2 C5 H5B 109.9(14)
C1 C5 H5B 107.5(14)
N2 C5 H5A 110.0(17)
C1 C5 H5A 109.7(17)
H5B C5 H5A 105(2)
N3 C6 C7 111.89(19)
N3 C6 H6B 105.7(13)
C7 C6 H6B 108.1(13)
N3 C6 H6A 112.2(14)
C7 C6 H6A 108.5(14)
H6B C6 H6A 110.5(19)
C8 C7 C12 117.6(2)
C8 C7 C6 120.6(2)
C12 C7 C6 121.41(19)
C9 C8 C7 122.1(2)
C9 C8 H8 119.7(15)
C7 C8 H8 118.2(15)
C8 C9 C10 119.1(2)
C8 C9 H9 121.1(15)
C10 C9 H9 119.8(15)
O2 C10 C9 115.01(19)
O2 C10 C11 124.3(2)
C9 C10 C11 120.6(2)
C10 C11 C12 119.1(2)
C10 C11 H11 122.8(15)
C12 C11 H11 117.9(15)
O1 C12 C11 117.63(19)
O1 C12 C7 120.98(19)
C11 C12 C7 121.4(2)
O2 C13 C14 106.52(19)
O2 C13 H13B 108.4(15)
C14 C13 H13B 111.3(15)
O2 C13 H13A 109.9(15)
C14 C13 H13A 112.5(15)
H13B C13 H13A 108(2)
C13 C14 H14C 108.4(17)
C13 C14 H14B 110.0(17)
H14C C14 H14B 111(2)
C13 C14 H14A 112.5(18)
H14C C14 H14A 107(2)
H14B C14 H14A 108(2)
N1 C15 C16 111.83(19)
N1 C15 H15B 106.1(14)
C16 C15 H15B 110.1(14)
N1 C15 H15A 110.2(14)
C16 C15 H15A 109.8(14)
H15B C15 H15A 109(2)
C21 C16 C17 117.7(2)
C21 C16 C15 120.6(2)
C17 C16 C15 121.7(2)
C18 C17 C16 122.3(2)
C18 C17 H17 119.6(15)
C16 C17 H17 118.1(15)
C17 C18 C19 118.7(2)
C17 C18 H18 121.8(15)
C19 C18 H18 119.5(15)
O4 C19 C18 115.66(19)
O4 C19 C20 123.8(2)
C18 C19 C20 120.6(2)
C21 C20 C19 119.3(2)
C21 C20 H20 119.6(15)
C19 C20 H20 120.9(15)
O3 C21 C16 120.8(2)
O3 C21 C20 117.8(2)
C16 C21 C20 121.4(2)
O4 C22 C23 107.3(2)
O4 C22 H22B 109.6(15)
C23 C22 H22B 111.7(14)
O4 C22 H22A 109.6(16)
C23 C22 H22A 113.4(16)
H22B C22 H22A 105(2)
C22 C23 H23C 110.0(17)
C22 C23 H23B 109.7(18)
H23C C23 H23B 108(2)
C22 C23 H23A 109(2)
H23C C23 H23A 111(3)
H23B C23 H23A 109(3)
N2 C24 C25 110.01(18)
N2 C24 H24B 111.8(15)
C25 C24 H24B 109.4(15)
N2 C24 H24A 106.4(15)
C25 C24 H24A 110.7(15)
H24B C24 H24A 109(2)
C26 C25 C30 117.7(2)
C26 C25 C24 122.6(2)
C30 C25 C24 119.7(2)
C27 C26 C25 121.6(2)
C27 C26 H26 119.4(17)
C25 C26 H26 118.9(17)
C26 C27 C28 119.6(2)
C26 C27 H27 122.9(17)
C28 C27 H27 117.5(16)
O6 C28 C27 115.1(2)
O6 C28 C29 124.6(2)
C27 C28 C29 120.3(2)
C30 C29 C28 118.9(2)
C30 C29 H29 120.7(16)
C28 C29 H29 120.4(16)
O5 C30 C29 118.0(2)
O5 C30 C25 120.09(19)
C29 C30 C25 121.9(2)
O6 C31 C32 106.8(2)
O6 C31 H31B 110.3(14)
C32 C31 H31B 110.4(14)
O6 C31 H31A 110.5(15)
C32 C31 H31A 111.3(14)
H31B C31 H31A 108(2)
C31 C32 H32C 108.5(18)
C31 C32 H32B 110.4(19)
H32C C32 H32B 109(3)
C31 C32 H32A 110.0(19)
H32C C32 H32A 112(3)
H32B C32 H32A 107(3)

loop_
_geom_bond_atom_site_label_1
_geom_bond_atom_site_label_2
_geom_bond_distance
O1 C12 1.367(3)
O1 H1O1 0.91(3)
O2 C10 1.369(3)
O2 C13 1.433(3)
O3 C21 1.375(3)
O3 H1O3 0.87(3)
O4 C19 1.375(3)
O4 C22 1.423(3)
O5 C30 1.375(3)
O5 H105 0.87(3)
O6 C28 1.365(3)
O6 C31 1.439(3)
N1 C2 1.469(3)
N1 C3 1.482(3)
N1 C15 1.489(3)
N2 C4 1.477(3)
N2 C5 1.480(3)
N2 C24 1.485(3)
N3 C1 1.471(3)
N3 C6 1.472(3)
N3 H1N3 0.94(3)
C1 C5 1.523(3)
C1 C2 1.534(3)
C1 H1 1.00(3)
C2 H2B 0.96(3)
C2 H2A 1.04(3)
C3 C4 1.516(3)
C3 H3B 0.99(3)
C3 H3A 1.00(3)
C4 H4B 1.01(3)
C4 H4A 1.03(3)
C5 H5B 1.01(2)
C5 H5A 0.98(3)
C6 C7 1.510(3)
C6 H6B 0.99(2)
C6 H6A 1.02(3)
C7 C8 1.398(3)
C7 C12 1.400(3)
C8 C9 1.385(3)
C8 H8 0.97(3)
C9 C10 1.392(3)
C9 H9 1.00(3)
C10 C11 1.394(3)
C11 C12 1.397(3)
C11 H11 0.94(3)
C13 C14 1.504(3)
C13 H13B 1.00(3)
C13 H13A 0.99(3)
C14 H14C 0.98(3)
C14 H14B 1.00(3)
C14 H14A 0.98(3)
C15 C16 1.503(3)
C15 H15B 1.01(3)
C15 H15A 1.00(3)
C16 C21 1.392(3)
C16 C17 1.392(3)
C17 C18 1.386(3)
C17 H17 0.96(3)
C18 C19 1.389(3)
C18 H18 0.97(3)
C19 C20 1.394(3)
C20 C21 1.393(3)
C20 H20 0.94(3)
C22 C23 1.519(3)
C22 H22B 1.02(3)
C22 H22A 1.01(3)
C23 H23C 1.01(3)
C23 H23B 1.04(3)
C23 H23A 0.97(4)
C24 C25 1.506(3)
C24 H24B 1.02(3)
C24 H24A 1.01(3)
C25 C26 1.392(3)
C25 C30 1.399(3)
C26 C27 1.388(3)
C26 H26 0.98(3)
C27 C28 1.394(3)
C27 H27 0.98(3)
C28 C29 1.394(3)
C29 C30 1.393(3)
C29 H29 0.92(3)
C31 C32 1.507(3)
C31 H31B 0.99(3)
C31 H31A 1.01(3)
C32 H32C 0.96(3)
C32 H32B 1.00(3)
C32 H32A 1.01(4)
